data_7011618
loop_
_publ_author_name
'Bowden, Allen A.'
'Hughes, Russell P.'
'Lindner, Danielle C.'
'Incarvito, Christopher D.'
'Liable-Sands, Louise M.'
'Rheingold, Arnold L.'

_publ_section_title
;
 Synthesis and structural studies of perfluoroalkyl-rhodium and
 iridium(iii) compounds containing tris(pyrazolyl)borate ligands
;
_journal_issue 16
_journal_name_full 'Journal of the Chemical Society, Dalton Transactions'
_journal_page_first 3245
_journal_paper_doi 10.1039/b202240k
_journal_year 2002
_chemical_formula_sum 'C17 H10 B F7 I Ir N6 O'
_chemical_formula_weight 777.22
_chemical_name_systematic
;
?
;
_space_group_IT_number 14
_symmetry_cell_setting monoclinic
_symmetry_space_group_name_Hall '-P 2ybc'
_symmetry_space_group_name_H-M 'P 1 21/c 1'
_atom_sites_solution_hydrogens geom
_atom_sites_solution_primary direct
_atom_sites_solution_secondary difmap
_audit_creation_method SHELXL-97
_cell_angle_alpha 90.00
_cell_angle_beta 92.580(10)
_cell_angle_gamma 90.00
_cell_formula_units_Z 4
_cell_length_a 9.276(2)
_cell_length_b 20.276(2)
_cell_length_c 11.6460(10)
_cell_measurement_temperature 233(2)
_cell_volume 2188.2(6)
_computing_data_collection 'Siemens XSCANS'
_computing_molecular_graphics 'SHELXL-97 (Sheldrick, 1997)'
_computing_publication_material 'SHELXL-97 (Sheldrick, 1997)'
_computing_structure_refinement 'SHELXL-97 (Sheldrick, 1997)'
_diffrn_ambient_temperature 233(2)
_diffrn_measured_fraction_theta_full 1.000
_diffrn_measured_fraction_theta_max 1.000
_diffrn_measurement_device_type 'Siemens P4'
_diffrn_measurement_method omega-scan
_diffrn_radiation_monochromator graphite
_diffrn_radiation_source 'fine-focus sealed tube'
_diffrn_radiation_type MoK\a
_diffrn_radiation_wavelength 0.71073
_diffrn_reflns_av_R_equivalents 0.0595
_diffrn_reflns_av_sigmaI/netI 0.0717
_diffrn_reflns_limit_h_max 9
_diffrn_reflns_limit_h_min -1
_diffrn_reflns_limit_k_max 20
_diffrn_reflns_limit_k_min -1
_diffrn_reflns_limit_l_max 11
_diffrn_reflns_limit_l_min -11
_diffrn_reflns_number 3289
_diffrn_reflns_theta_full 21.49
_diffrn_reflns_theta_max 21.49
_diffrn_reflns_theta_min 2.01
_diffrn_standards_decay_% 1%
_exptl_absorpt_coefficient_mu 7.595
_exptl_absorpt_correction_T_max 0.5172
_exptl_absorpt_correction_T_min 0.1707
_exptl_absorpt_correction_type none
_exptl_crystal_colour 'pale yellow'
_exptl_crystal_density_diffrn 2.359
_exptl_crystal_density_method 'not measured'
_exptl_crystal_description block
_exptl_crystal_F_000 1440
_exptl_crystal_size_max 0.36
_exptl_crystal_size_mid 0.16
_exptl_crystal_size_min 0.10
_refine_diff_density_max 1.516
_refine_diff_density_min -1.315
_refine_diff_density_rms 0.176
_refine_ls_extinction_method none
_refine_ls_goodness_of_fit_ref 1.209
_refine_ls_hydrogen_treatment mixed
_refine_ls_matrix_type full
_refine_ls_number_parameters 307
_refine_ls_number_reflns 2508
_refine_ls_number_restraints 0
_refine_ls_restrained_S_all 1.209
_refine_ls_R_factor_all 0.0607
_refine_ls_R_factor_gt 0.0449
_refine_ls_shift/su_max 0.001
_refine_ls_shift/su_mean 0.000
_refine_ls_structure_factor_coef Fsqd
_refine_ls_weighting_details 'calc w=1/[\s^2^(Fo^2^)+(0.0300P)^2^+0.0000P] where P=(Fo^2^+2Fc^2^)/3'
_refine_ls_weighting_scheme calc
_refine_ls_wR_factor_gt 0.0997
_refine_ls_wR_factor_ref 0.1032
_reflns_number_gt 1946
_reflns_number_total 2508
_reflns_threshold_expression >2sigma(I)
_cod_data_source_file b202240k.txt
_cod_data_source_block rph31a
_cod_depositor_comments
;
The following automatic conversions were performed:
'_symmetry_cell_setting' value 'Monoclinic' changed to 'monoclinic'
according to '/home/saulius/struct/CIF-dictionaries/cif_core.dic'
dictionary named 'cif_core.dic' version 2.4.1 from
2010-06-29.

'_exptl_absorpt_correction_type' value 'None' changed to
'none' according to '/home/saulius/struct/CIF-dictionaries/cif_core.dic'
dictionary named 'cif_core.dic' version 2.4.1 from 2010-06-29.

Automatic conversion script
Id: cif_fix_enum 1527 2010-12-29 10:47:43Z saulius 
;
_cod_original_sg_symbol_H-M P21/c
_cod_database_code 7011618

loop_
_symmetry_equiv_pos_as_xyz
'x, y, z'
'-x, y+1/2, -z+1/2'
'-x, -y, -z'
'x, -y-1/2, z-1/2'

loop_
_atom_site_label
_atom_site_type_symbol
_atom_site_fract_x
_atom_site_fract_y
_atom_site_fract_z
_atom_site_U_iso_or_equiv
_atom_site_adp_type
_atom_site_occupancy
_atom_site_symmetry_multiplicity
_atom_site_calc_flag
_atom_site_refinement_flags
_atom_site_disorder_assembly
_atom_site_disorder_group
Ir Ir 0.32601(6) 0.61384(3) 0.72931(5) 0.0485(2) Uani 1 1 d . . .
I I 0.15077(11) 0.63330(5) 0.90204(8) 0.0659(3) Uani 1 1 d . . .
F11 F 0.3943(10) 0.7349(4) 0.6237(7) 0.076(2) Uani 1 1 d . . .
F12 F 0.2248(10) 0.6839(4) 0.5283(7) 0.078(3) Uani 1 1 d . . .
F31 F 0.3293(11) 0.8254(4) 0.7575(8) 0.086(3) Uani 1 1 d . . .
F41 F 0.1279(15) 0.9058(5) 0.8236(9) 0.125(4) Uani 1 1 d . . .
F51 F -0.1538(15) 0.8750(7) 0.7937(10) 0.159(6) Uani 1 1 d . . .
F61 F -0.2306(12) 0.7605(8) 0.6845(9) 0.140(5) Uani 1 1 d . . .
F71 F -0.0299(10) 0.6774(5) 0.6153(9) 0.099(3) Uani 1 1 d . . .
O21 O 0.0885(12) 0.5402(6) 0.6062(10) 0.080(3) Uani 1 1 d . . .
B B 0.6518(19) 0.5686(8) 0.7638(15) 0.064(5) Uani 1 1 d . . .
H10A H 0.7538 0.5545 0.7737 0.077 Uiso 1 1 calc R . .
N5 N 0.4728(13) 0.5936(5) 0.5998(11) 0.058(3) Uani 1 1 d . . .
N6 N 0.6097(13) 0.5778(5) 0.6372(10) 0.056(3) Uani 1 1 d . . .
N1 N 0.4083(13) 0.5276(5) 0.8139(9) 0.058(3) Uani 1 1 d . . .
N2 N 0.5520(13) 0.5177(5) 0.8158(10) 0.056(3) Uani 1 1 d . . .
N3 N 0.4919(12) 0.6609(5) 0.8225(9) 0.053(3) Uani 1 1 d . . .
N4 N 0.6283(13) 0.6337(6) 0.8258(10) 0.067(3) Uani 1 1 d . . .
C21 C 0.1744(18) 0.5673(8) 0.6499(13) 0.062(4) Uani 1 1 d . . .
C1 C 0.2667(16) 0.7025(7) 0.6382(11) 0.055(4) Uani 1 1 d . . .
C3 C 0.1893(19) 0.8059(8) 0.7382(14) 0.074(5) Uani 1 1 d . . .
C4 C 0.091(2) 0.8480(9) 0.7717(15) 0.082(5) Uani 1 1 d . . .
C5 C -0.050(3) 0.8365(13) 0.7608(17) 0.105(8) Uani 1 1 d . . .
C6 C -0.092(2) 0.7795(15) 0.7050(17) 0.104(7) Uani 1 1 d . . .
C7 C 0.013(2) 0.7354(9) 0.6698(15) 0.078(5) Uani 1 1 d . . .
C2 C 0.1589(17) 0.7460(7) 0.6799(13) 0.062(4) Uani 1 1 d . . .
C17 C 0.6865(17) 0.5679(7) 0.5441(14) 0.064(4) Uani 1 1 d . . .
H17A H 0.7848 0.5565 0.5442 0.076 Uiso 1 1 calc R . .
C18 C 0.5978(18) 0.5771(7) 0.4495(14) 0.066(4) Uani 1 1 d . . .
H18A H 0.6233 0.5731 0.3726 0.079 Uiso 1 1 calc R . .
C19 C 0.4592(18) 0.5940(6) 0.4882(12) 0.056(4) Uani 1 1 d . . .
H19A H 0.3755 0.6035 0.4427 0.067 Uiso 1 1 calc R . .
C11 C 0.582(2) 0.4580(7) 0.8664(12) 0.069(4) Uani 1 1 d . . .
H11A H 0.6750 0.4398 0.8788 0.083 Uiso 1 1 calc R . .
C12 C 0.456(2) 0.4293(8) 0.8960(13) 0.079(5) Uani 1 1 d . . .
H12A H 0.4442 0.3879 0.9307 0.094 Uiso 1 1 calc R . .
C13 C 0.3484(18) 0.4741(7) 0.8641(12) 0.067(4) Uani 1 1 d . . .
H13A H 0.2495 0.4684 0.8753 0.081 Uiso 1 1 calc R . .
C14 C 0.7173(17) 0.6757(8) 0.8906(13) 0.072(5) Uani 1 1 d . . .
H14A H 0.8173 0.6702 0.9041 0.086 Uiso 1 1 calc R . .
C15 C 0.6391(19) 0.7249(7) 0.9309(13) 0.068(4) Uani 1 1 d . . .
H15A H 0.6727 0.7591 0.9796 0.082 Uiso 1 1 calc R . .
C16 C 0.4968(17) 0.7161(6) 0.8868(11) 0.057(4) Uani 1 1 d . . .
H16A H 0.4184 0.7440 0.9000 0.068 Uiso 1 1 calc R . .

loop_
_atom_site_aniso_label
_atom_site_aniso_U_11
_atom_site_aniso_U_22
_atom_site_aniso_U_33
_atom_site_aniso_U_23
_atom_site_aniso_U_13
_atom_site_aniso_U_12
Ir 0.0624(4) 0.0414(3) 0.0420(4) 0.0004(3) 0.0049(2) 0.0027(3)
I 0.0725(6) 0.0712(7) 0.0547(7) 0.0049(5) 0.0121(5) 0.0094(5)
F11 0.096(6) 0.050(5) 0.082(6) 0.014(4) 0.030(5) -0.001(5)
F12 0.124(7) 0.065(6) 0.045(6) 0.010(4) -0.007(5) 0.023(5)
F31 0.110(8) 0.056(5) 0.092(7) 0.002(5) -0.005(6) 0.002(5)
F41 0.206(12) 0.065(7) 0.103(8) -0.019(6) -0.005(8) 0.050(8)
F51 0.187(12) 0.185(13) 0.107(9) 0.019(8) 0.030(9) 0.130(11)
F61 0.084(8) 0.237(15) 0.101(9) 0.046(9) 0.000(6) 0.041(9)
F71 0.087(6) 0.102(8) 0.106(8) 0.005(6) -0.016(6) -0.014(6)
O21 0.070(7) 0.085(8) 0.083(9) -0.012(7) -0.011(6) -0.011(6)
B 0.067(11) 0.053(11) 0.073(14) 0.000(10) 0.019(10) 0.016(9)
N5 0.078(8) 0.027(6) 0.068(10) -0.010(6) -0.015(7) 0.003(6)
N6 0.071(8) 0.054(7) 0.043(8) 0.003(6) 0.002(7) 0.014(6)
N1 0.083(9) 0.051(8) 0.040(7) -0.005(6) 0.001(6) 0.007(7)
N2 0.075(8) 0.040(7) 0.054(8) -0.001(6) 0.004(6) 0.005(6)
N3 0.065(8) 0.050(7) 0.044(7) 0.008(6) 0.013(6) -0.002(6)
N4 0.071(8) 0.069(9) 0.063(9) 0.007(7) 0.010(7) 0.011(7)
C21 0.079(11) 0.068(11) 0.038(10) 0.019(8) -0.011(8) 0.021(9)
C1 0.075(10) 0.068(10) 0.022(8) -0.007(7) 0.007(7) 0.002(9)
C3 0.078(11) 0.064(11) 0.081(13) 0.023(9) 0.021(10) 0.036(10)
C4 0.109(15) 0.073(14) 0.064(13) 0.008(10) -0.014(11) 0.019(13)
C5 0.16(2) 0.107(18) 0.055(13) 0.014(12) 0.032(14) 0.065(19)
C6 0.074(15) 0.17(2) 0.064(14) 0.038(15) 0.001(11) 0.039(16)
C7 0.095(14) 0.068(12) 0.069(12) 0.037(10) -0.005(10) -0.002(11)
C2 0.084(12) 0.039(9) 0.062(11) 0.005(8) 0.001(9) -0.003(8)
C17 0.071(10) 0.057(10) 0.065(11) -0.017(8) 0.019(10) 0.000(8)
C18 0.097(12) 0.047(9) 0.056(11) -0.013(8) 0.032(10) -0.017(9)
C19 0.107(13) 0.044(9) 0.017(8) -0.006(6) -0.002(8) -0.017(8)
C11 0.111(14) 0.044(10) 0.050(10) -0.006(8) -0.012(10) 0.015(10)
C12 0.129(15) 0.045(10) 0.062(11) -0.007(8) 0.001(11) -0.003(11)
C13 0.091(11) 0.052(10) 0.059(10) 0.006(8) 0.010(9) -0.011(9)
C14 0.067(10) 0.080(12) 0.066(11) -0.022(9) -0.018(8) -0.014(10)
C15 0.104(13) 0.037(9) 0.064(11) -0.012(8) 0.003(10) -0.003(9)
C16 0.087(11) 0.025(8) 0.058(10) -0.014(7) 0.003(8) -0.005(7)

loop_
_atom_type_symbol
_atom_type_description
_atom_type_scat_dispersion_real
_atom_type_scat_dispersion_imag
_atom_type_scat_source
C C 0.0033 0.0016 'International Tables Vol C Tables 4.2.6.8 and 6.1.1.4'
H H 0.0000 0.0000 'International Tables Vol C Tables 4.2.6.8 and 6.1.1.4'
B B 0.0013 0.0007 'International Tables Vol C Tables 4.2.6.8 and 6.1.1.4'
N N 0.0061 0.0033 'International Tables Vol C Tables 4.2.6.8 and 6.1.1.4'
O O 0.0106 0.0060 'International Tables Vol C Tables 4.2.6.8 and 6.1.1.4'
F F 0.0171 0.0103 'International Tables Vol C Tables 4.2.6.8 and 6.1.1.4'
I I -0.4742 1.8119 'International Tables Vol C Tables 4.2.6.8 and 6.1.1.4'
Ir Ir -1.4442 7.9887 'International Tables Vol C Tables 4.2.6.8 and 6.1.1.4'

loop_
_geom_angle_atom_site_label_1
_geom_angle_atom_site_label_2
_geom_angle_atom_site_label_3
_geom_angle
_geom_angle_site_symmetry_1
_geom_angle_site_symmetry_3
_geom_angle_publ_flag
C21 Ir N3 177.0(5) . . ?
C21 Ir N5 92.4(6) . . ?
N3 Ir N5 88.6(4) . . ?
C21 Ir N1 93.4(5) . . ?
N3 Ir N1 83.9(4) . . ?
N5 Ir N1 86.7(4) . . ?
C21 Ir C1 90.4(6) . . ?
N3 Ir C1 92.4(5) . . ?
N5 Ir C1 88.2(5) . . ?
N1 Ir C1 173.7(5) . . ?
C21 Ir I 88.7(5) . . ?
N3 Ir I 90.0(3) . . ?
N5 Ir I 176.0(3) . . ?
N1 Ir I 89.5(3) . . ?
C1 Ir I 95.6(4) . . ?
N6 B N4 108.5(12) . . ?
N6 B N2 109.5(13) . . ?
N4 B N2 107.1(12) . . ?
C19 N5 N6 111.5(12) . . ?
C19 N5 Ir 132.4(11) . . ?
N6 N5 Ir 116.0(9) . . ?
C17 N6 N5 107.4(12) . . ?
C17 N6 B 130.1(13) . . ?
N5 N6 B 122.3(12) . . ?
N2 N1 C13 107.3(12) . . ?
N2 N1 Ir 117.6(9) . . ?
C13 N1 Ir 135.0(11) . . ?
N1 N2 C11 108.8(12) . . ?
N1 N2 B 120.6(12) . . ?
C11 N2 B 130.6(14) . . ?
C16 N3 N4 108.0(11) . . ?
C16 N3 Ir 132.7(10) . . ?
N4 N3 Ir 119.3(9) . . ?
N3 N4 C14 107.1(12) . . ?
N3 N4 B 118.9(12) . . ?
C14 N4 B 134.1(13) . . ?
O21 C21 Ir 178.8(15) . . ?
F11 C1 F12 103.1(10) . . ?
F11 C1 C2 111.5(12) . . ?
F12 C1 C2 108.2(12) . . ?
F11 C1 Ir 105.0(9) . . ?
F12 C1 Ir 106.7(8) . . ?
C2 C1 Ir 120.9(10) . . ?
C4 C3 F31 115.3(18) . . ?
C4 C3 C2 124.9(18) . . ?
F31 C3 C2 119.7(13) . . ?
C3 C4 C5 123(2) . . ?
C3 C4 F41 122(2) . . ?
C5 C4 F41 115(2) . . ?
F51 C5 C4 127(3) . . ?
F51 C5 C6 116(3) . . ?
C4 C5 C6 116.7(19) . . ?
F61 C6 C5 125(2) . . ?
F61 C6 C7 116(2) . . ?
C5 C6 C7 119(2) . . ?
C2 C7 F71 115.7(16) . . ?
C2 C7 C6 124.9(19) . . ?
F71 C7 C6 119.4(19) . . ?
C7 C2 C3 110.6(16) . . ?
C7 C2 C1 125.1(15) . . ?
C3 C2 C1 124.3(15) . . ?
N6 C17 C18 108.1(14) . . ?
C17 C18 C19 107.4(13) . . ?
N5 C19 C18 105.5(14) . . ?
C12 C11 N2 108.8(14) . . ?
C11 C12 C13 105.5(14) . . ?
N1 C13 C12 109.5(15) . . ?
C15 C14 N4 109.4(14) . . ?
C14 C15 C16 107.1(13) . . ?
N3 C16 C15 108.5(13) . . ?

loop_
_geom_bond_atom_site_label_1
_geom_bond_atom_site_label_2
_geom_bond_distance
_geom_bond_site_symmetry_2
_geom_bond_publ_flag
Ir C21 1.899(19) . ?
Ir N3 2.075(11) . ?
Ir N5 2.116(12) . ?
Ir N1 2.133(11) . ?
Ir C1 2.147(14) . ?
Ir I 2.6719(11) . ?
F11 C1 1.370(15) . ?
F12 C1 1.373(15) . ?
F31 C3 1.366(19) . ?
F41 C4 1.36(2) . ?
F51 C5 1.31(2) . ?
F61 C6 1.35(2) . ?
F71 C7 1.385(19) . ?
O21 C21 1.077(17) . ?
B N6 1.52(2) . ?
B N4 1.52(2) . ?
B N2 1.530(19) . ?
N5 C19 1.301(15) . ?
N5 N6 1.362(15) . ?
N6 C17 1.340(17) . ?
N1 N2 1.347(15) . ?
N1 C13 1.362(17) . ?
N2 C11 1.370(17) . ?
N3 C16 1.347(16) . ?
N3 N4 1.379(15) . ?
N4 C14 1.386(18) . ?
C1 C2 1.434(19) . ?
C3 C4 1.32(2) . ?
C3 C2 1.41(2) . ?
C4 C5 1.33(3) . ?
C5 C6 1.37(3) . ?
C6 C7 1.40(3) . ?
C7 C2 1.37(2) . ?
C17 C18 1.36(2) . ?
C18 C19 1.424(19) . ?
C11 C12 1.37(2) . ?
C12 C13 1.39(2) . ?
C14 C15 1.332(19) . ?
C15 C16 1.406(19) . ?
